data_1542496
loop_
_publ_author_name
'Jamaludin, Nazzatush Shimar'
'Halim, Siti Nadiah Abdul'
'Tiekink, Edward R. T.'

_publ_section_title
;
 3-(2-Hydroxyethyl)-3-methyl-1-(4-methylbenzoyl)thiourea
;
_journal_coeditor_code VM4002
_journal_issue 1
_journal_name_full IUCrData
_journal_page_first x152457
_journal_paper_doi 10.1107/S2414314615024578
_journal_volume 1
_journal_year 2016
_chemical_formula_iupac 'C12 H16 N2 O2 S'
_chemical_formula_moiety 'C12 H16 N2 O2 S'
_chemical_formula_sum 'C12 H16 N2 O2 S'
_chemical_formula_weight 252.33
_chemical_name_systematic
;
3-(2-Hydroxyethyl)-3-methyl-1-(4-methylbenzoyl)thiourea
;
_space_group_crystal_system orthorhombic
_space_group_IT_number 19
_space_group_name_Hall 'P 2ac 2ab'
_space_group_name_H-M_alt 'P 21 21 21'
_symmetry_space_group_name_Hall 'P 2ac 2ab'
_symmetry_space_group_name_H-M 'P 21 21 21'
_atom_sites_solution_hydrogens mixed
_audit_creation_method SHELXL-2014/7
_cell_angle_alpha 90
_cell_angle_beta 90
_cell_angle_gamma 90
_cell_formula_units_Z 4
_cell_length_a 7.351(3)
_cell_length_b 12.452(4)
_cell_length_c 13.423(5)
_cell_measurement_reflns_used 2964
_cell_measurement_temperature 296(2)
_cell_measurement_theta_max 29.93
_cell_measurement_theta_min 2.23
_cell_volume 1228.7(8)
_computing_cell_refinement
;
SMART (Bruker, 2009)
;
_computing_data_collection
;
SMART (Bruker, 2009)
;
_computing_data_reduction
;
SAINT (Bruker, 2009)
;
_computing_molecular_graphics
;
ORTEP-3 for Windows (Farrugia, 2012) and
DIAMOND (Brandenburg, 2006)
;
_computing_publication_material
;
publCIF (Westrip, 2010)
;
_computing_structure_refinement
;
SHELXL2014 (Sheldrick, 2015)
;
_computing_structure_solution
;
SHELXS97 (Sheldrick, 2008)
;
_diffrn_ambient_temperature 296(2)
_diffrn_measured_fraction_theta_full 0.990
_diffrn_measured_fraction_theta_max 0.990
_diffrn_measurement_device_type 'Bruker SMART APEX'
_diffrn_measurement_method '\f and \w scans'
_diffrn_radiation_monochromator graphite
_diffrn_radiation_source 'fine-focus sealed tube'
_diffrn_radiation_type MoK\a
_diffrn_radiation_wavelength 0.71073
_diffrn_reflns_av_R_equivalents 0.0305
_diffrn_reflns_limit_h_max 9
_diffrn_reflns_limit_h_min -9
_diffrn_reflns_limit_k_max 16
_diffrn_reflns_limit_k_min -16
_diffrn_reflns_limit_l_max 10
_diffrn_reflns_limit_l_min -17
_diffrn_reflns_number 7036
_diffrn_reflns_theta_full 27.489
_diffrn_reflns_theta_max 27.489
_diffrn_reflns_theta_min 2.231
_diffrn_standards_decay_% 0
_diffrn_standards_interval_count 0
_diffrn_standards_interval_time 0
_diffrn_standards_number 0
_exptl_absorpt_coefficient_mu 0.255
_exptl_absorpt_correction_T_max 0.9627
_exptl_absorpt_correction_T_min 0.9507
_exptl_absorpt_correction_type multi-scan
_exptl_absorpt_process_details
;
(SADABS; Sheldrick, 1996)
;
_exptl_crystal_colour yellow
_exptl_crystal_density_diffrn 1.364
_exptl_crystal_description block
_exptl_crystal_F_000 536
_exptl_crystal_size_max 0.200
_exptl_crystal_size_mid 0.160
_exptl_crystal_size_min 0.150
_refine_diff_density_max 0.182
_refine_diff_density_min -0.247
_refine_ls_abs_structure_details
;
Flack <i>x</i> determined using 1054 quotients [(I+)-(I-)]/[(I+)+(I-)]
(Parsons <i>et al.</i>,  2013)
;
_refine_ls_abs_structure_Flack 0.10(4)
_refine_ls_extinction_method none
_refine_ls_goodness_of_fit_ref 1.017
_refine_ls_matrix_type full
_refine_ls_number_parameters 162
_refine_ls_number_reflns 2790
_refine_ls_number_restraints 2
_refine_ls_restrained_S_all 1.017
_refine_ls_R_factor_all 0.0337
_refine_ls_R_factor_gt 0.0309
_refine_ls_shift/su_max 0.001
_refine_ls_shift/su_mean 0.000
_refine_ls_structure_factor_coef Fsqd
_refine_ls_weighting_details 'w=1/[\s^2^(Fo^2^)+(0.0336P)^2^+0.2556P] where P=(Fo^2^+2Fc^2^)/3'
_refine_ls_weighting_scheme calc
_refine_ls_wR_factor_gt 0.0715
_refine_ls_wR_factor_ref 0.0733
_reflns_number_gt 2637
_reflns_number_total 2790
_reflns_threshold_expression 'I > 2\s(I)'
_cod_data_source_file vm4002sup1.cif
_cod_data_source_block I
_cod_depositor_comments 'Adding full bibliography for 1542496.cif.'
_cod_original_cell_volume 1228.8(7)
_cod_database_code 1542496
_cod_database_fobs_code 1542496
_shelx_space_group_comment
;
The symmetry employed for this shelxl refinement is uniquely defined
by the following loop, which should always be used as a source of
symmetry information in preference to the above space-group names.
They are only intended as comments.
;
_shelx_estimated_absorpt_t_min 0.951
_shelx_estimated_absorpt_t_max 0.963

loop_
_space_group_symop_operation_xyz
'x, y, z'
'x+1/2, -y+1/2, -z'
'-x, y+1/2, -z+1/2'
'-x+1/2, -y, z+1/2'

loop_
_atom_site_type_symbol
_atom_site_label
_atom_site_fract_x
_atom_site_fract_y
_atom_site_fract_z
_atom_site_U_iso_or_equiv
_atom_site_adp_type
_atom_site_calc_flag
_atom_site_occupancy
S S1 1.01508(8) 0.90725(4) 0.57485(4) 0.01773(14) Uani d 1
O O1 1.1122(2) 0.66072(11) 0.30188(12) 0.0179(3) Uani d 1
H H1O 1.208(3) 0.6932(19) 0.3173(19) 0.027 Uiso d 1
O O2 0.8730(2) 0.68828(12) 0.65388(11) 0.0188(3) Uani d 1
N N1 0.9313(2) 0.85435(14) 0.38890(14) 0.0151(4) Uani d 1
N N2 0.9723(3) 0.71025(12) 0.49351(13) 0.0154(4) Uani d 1
H H2N 1.007(3) 0.6768(17) 0.4400(12) 0.019 Uiso d 1
C C1 0.9672(3) 0.82250(15) 0.48229(15) 0.0143(4) Uani d 1
C C2 0.8567(3) 0.78372(17) 0.31094(16) 0.0170(5) Uani d 1
H H2A 0.7743 0.8249 0.2694 0.020 Uiso calc 1
H H2B 0.7871 0.7268 0.3422 0.020 Uiso calc 1
C C3 1.0032(3) 0.73413(16) 0.24575(15) 0.0183(4) Uani d 1
H H3B 0.9468 0.6965 0.1905 0.022 Uiso calc 1
H H3C 1.0798 0.7904 0.2187 0.022 Uiso calc 1
C C4 0.9624(3) 0.96612(16) 0.35912(17) 0.0190(5) Uani d 1
H H4A 1.0689 0.9931 0.3921 0.028 Uiso calc 1
H H4B 0.8590 1.0089 0.3774 0.028 Uiso calc 1
H H4C 0.9797 0.9696 0.2883 0.028 Uiso calc 1
C C5 0.9380(3) 0.65102(16) 0.57733(17) 0.0142(4) Uani d 1
C C6 0.9851(3) 0.53401(15) 0.57083(16) 0.0140(4) Uani d 1
C C7 1.0600(3) 0.48527(17) 0.48678(16) 0.0158(4) Uani d 1
H H7 1.0827 0.5258 0.4299 0.019 Uiso calc 1
C C8 1.1007(3) 0.37630(16) 0.48775(17) 0.0172(5) Uani d 1
H H8 1.1518 0.3448 0.4315 0.021 Uiso calc 1
C C9 1.0662(3) 0.31339(16) 0.57154(18) 0.0164(4) Uani d 1
C C10 0.9946(3) 0.36278(16) 0.65533(16) 0.0170(4) Uani d 1
H H10 0.9732 0.3224 0.7124 0.020 Uiso calc 1
C C11 0.9544(3) 0.47186(16) 0.65537(17) 0.0161(4) Uani d 1
H H11 0.9066 0.5036 0.7124 0.019 Uiso calc 1
C C12 1.1028(3) 0.19392(16) 0.56988(19) 0.0201(5) Uani d 1
H H12A 1.2151 0.1804 0.5356 0.030 Uiso calc 1
H H12B 1.0053 0.1579 0.5360 0.030 Uiso calc 1
H H12C 1.1113 0.1676 0.6370 0.030 Uiso calc 1

loop_
_atom_site_aniso_label
_atom_site_aniso_U_11
_atom_site_aniso_U_22
_atom_site_aniso_U_33
_atom_site_aniso_U_12
_atom_site_aniso_U_13
_atom_site_aniso_U_23
S1 0.0235(3) 0.0120(2) 0.0178(3) 0.0004(2) -0.0022(3) -0.00127(19)
O1 0.0193(8) 0.0168(8) 0.0176(8) -0.0015(6) -0.0009(7) 0.0000(6)
O2 0.0250(8) 0.0139(7) 0.0177(8) 0.0026(6) 0.0046(7) 0.0007(6)
N1 0.0182(9) 0.0122(8) 0.0148(9) 0.0000(7) -0.0014(7) 0.0019(7)
N2 0.0218(10) 0.0111(7) 0.0134(8) 0.0009(7) 0.0018(8) -0.0009(6)
C1 0.0124(10) 0.0130(9) 0.0175(10) 0.0009(8) 0.0014(8) 0.0008(8)
C2 0.0178(10) 0.0165(10) 0.0167(12) -0.0017(8) -0.0040(9) 0.0012(8)
C3 0.0242(11) 0.0165(9) 0.0142(10) -0.0019(9) -0.0018(10) 0.0014(7)
C4 0.0237(12) 0.0131(9) 0.0202(11) 0.0003(9) 0.0022(10) 0.0053(8)
C5 0.0132(9) 0.0131(9) 0.0163(10) 0.0006(7) -0.0016(9) -0.0003(8)
C6 0.0131(9) 0.0125(8) 0.0163(10) 0.0001(8) -0.0023(10) 0.0011(7)
C7 0.0184(11) 0.0159(9) 0.0132(11) -0.0026(8) -0.0009(9) 0.0014(8)
C8 0.0177(11) 0.0169(10) 0.0170(12) 0.0008(8) -0.0006(9) -0.0028(8)
C9 0.0136(9) 0.0122(9) 0.0234(11) -0.0003(7) -0.0043(9) -0.0013(9)
C10 0.0179(10) 0.0151(9) 0.0182(10) 0.0001(9) 0.0005(10) 0.0037(8)
C11 0.0165(10) 0.0167(9) 0.0150(10) 0.0003(8) 0.0017(9) -0.0014(8)
C12 0.0218(11) 0.0129(9) 0.0257(12) 0.0016(8) 0.0003(10) 0.0003(10)

loop_
_atom_type_symbol
_atom_type_description
_atom_type_scat_dispersion_real
_atom_type_scat_dispersion_imag
_atom_type_scat_source
C C 0.0033 0.0016 'International Tables Vol C Tables 4.2.6.8 and 6.1.1.4'
H H 0.0000 0.0000 'International Tables Vol C Tables 4.2.6.8 and 6.1.1.4'
N N 0.0061 0.0033 'International Tables Vol C Tables 4.2.6.8 and 6.1.1.4'
O O 0.0106 0.0060 'International Tables Vol C Tables 4.2.6.8 and 6.1.1.4'
S S 0.1246 0.1234 'International Tables Vol C Tables 4.2.6.8 and 6.1.1.4'

loop_
_geom_angle_atom_site_label_1
_geom_angle_atom_site_label_2
_geom_angle_atom_site_label_3
_geom_angle
C3 O1 H1O 107.1(18)
C1 N1 C4 120.34(18)
C1 N1 C2 124.11(17)
C4 N1 C2 115.54(17)
C5 N2 C1 128.23(18)
C5 N2 H2N 118.4(15)
C1 N2 H2N 113.3(15)
N1 C1 N2 113.53(18)
N1 C1 S1 123.42(15)
N2 C1 S1 122.93(15)
N1 C2 C3 112.86(18)
N1 C2 H2A 109.0
C3 C2 H2A 109.0
N1 C2 H2B 109.0
C3 C2 H2B 109.0
H2A C2 H2B 107.8
O1 C3 C2 110.70(17)
O1 C3 H3B 109.5
C2 C3 H3B 109.5
O1 C3 H3C 109.5
C2 C3 H3C 109.5
H3B C3 H3C 108.1
N1 C4 H4A 109.5
N1 C4 H4B 109.5
H4A C4 H4B 109.5
N1 C4 H4C 109.5
H4A C4 H4C 109.5
H4B C4 H4C 109.5
O2 C5 N2 123.87(18)
O2 C5 C6 120.45(19)
N2 C5 C6 115.68(18)
C11 C6 C7 118.79(18)
C11 C6 C5 117.08(19)
C7 C6 C5 124.11(19)
C8 C7 C6 120.2(2)
C8 C7 H7 119.9
C6 C7 H7 119.9
C7 C8 C9 121.1(2)
C7 C8 H8 119.4
C9 C8 H8 119.4
C10 C9 C8 118.33(19)
C10 C9 C12 121.1(2)
C8 C9 C12 120.6(2)
C9 C10 C11 121.0(2)
C9 C10 H10 119.5
C11 C10 H10 119.5
C10 C11 C6 120.6(2)
C10 C11 H11 119.7
C6 C11 H11 119.7
C9 C12 H12A 109.5
C9 C12 H12B 109.5
H12A C12 H12B 109.5
C9 C12 H12C 109.5
H12A C12 H12C 109.5
H12B C12 H12C 109.5

loop_
_geom_bond_atom_site_label_1
_geom_bond_atom_site_label_2
_geom_bond_distance
S1 C1 1.668(2)
O1 C3 1.430(3)
O1 H1O 0.838(13)
O2 C5 1.225(3)
N1 C1 1.341(3)
N1 C4 1.466(3)
N1 C2 1.473(3)
N2 C5 1.369(3)
N2 C1 1.406(2)
N2 H2N 0.868(12)
C2 C3 1.518(3)
C2 H2A 0.9700
C2 H2B 0.9700
C3 H3B 0.9700
C3 H3C 0.9700
C4 H4A 0.9600
C4 H4B 0.9600
C4 H4C 0.9600
C5 C6 1.500(3)
C6 C11 1.392(3)
C6 C7 1.394(3)
C7 C8 1.390(3)
C7 H7 0.9300
C8 C9 1.394(3)
C8 H8 0.9300
C9 C10 1.386(3)
C9 C12 1.512(3)
C10 C11 1.390(3)
C10 H10 0.9300
C11 H11 0.9300
C12 H12A 0.9600
C12 H12B 0.9600
C12 H12C 0.9600

loop_
_geom_hbond_atom_site_label_D
_geom_hbond_atom_site_label_H
_geom_hbond_atom_site_label_A
_geom_hbond_site_symmetry_A
_geom_hbond_distance_DH
_geom_hbond_distance_HA
_geom_hbond_distance_DA
_geom_hbond_angle_DHA
N2 H2N O1 . 0.869(18) 2.019(17) 2.838(3) 156.9(19)
O1 H1O O2 2_566 0.84(2) 1.95(2) 2.750(2) 160(2)
C2 H2B S1 2_466 0.97 2.83 3.783(3) 167
C4 H4B Cg1 3_466 0.96 2.67 3.605(3) 164
C12 H12A Cg1 3_556 0.96 3.00 3.932(3) 164

loop_
_geom_torsion_atom_site_label_1
_geom_torsion_atom_site_label_2
_geom_torsion_atom_site_label_3
_geom_torsion_atom_site_label_4
_geom_torsion
C4 N1 C1 N2 -165.77(19)
C2 N1 C1 N2 15.5(3)
C4 N1 C1 S1 10.3(3)
C2 N1 C1 S1 -168.40(16)
C5 N2 C1 N1 -153.5(2)
C5 N2 C1 S1 30.4(3)
C1 N1 C2 C3 -94.6(2)
C4 N1 C2 C3 86.6(2)
N1 C2 C3 O1 66.9(2)
C1 N2 C5 O2 10.2(4)
C1 N2 C5 C6 -170.0(2)
O2 C5 C6 C11 -1.1(3)
N2 C5 C6 C11 179.1(2)
O2 C5 C6 C7 -179.8(2)
N2 C5 C6 C7 0.4(3)
C11 C6 C7 C8 0.8(3)
C5 C6 C7 C8 179.46(19)
C6 C7 C8 C9 0.7(3)
C7 C8 C9 C10 -1.8(3)
C7 C8 C9 C12 177.1(2)
C8 C9 C10 C11 1.4(3)
C12 C9 C10 C11 -177.5(2)
C9 C10 C11 C6 0.1(3)
C7 C6 C11 C10 -1.2(3)
C5 C6 C11 C10 -179.9(2)
